data_4130445
loop_
_publ_author_name
'Press, Loren P.'
'Kosanovich, Alex J.'
'McCulloch, Billy J.'
'Ozerov, Oleg V.'

_publ_section_title
;
 High-Turnover Aromatic C-H Borylation Catalyzed by POCOP-Type Pincer
 Complexes of Iridium.
;
_journal_issue 30
_journal_name_full 'Journal of the American Chemical Society'
_journal_page_first 9487
_journal_page_last 9497
_journal_paper_doi 10.1021/jacs.6b03656
_journal_volume 138
_journal_year 2016
_chemical_formula_sum 'C31 H57 B2 Ir O6 P2'
_chemical_formula_weight 801.52
_space_group_crystal_system orthorhombic
_space_group_IT_number 56
_space_group_name_Hall '-P 2ab 2ac'
_space_group_name_H-M_alt 'P c c n'
_atom_sites_solution_hydrogens geom
_atom_sites_solution_primary direct
_atom_sites_solution_secondary difmap
_audit_creation_method SHELXL-2014/7
_cell_angle_alpha 90
_cell_angle_beta 90
_cell_angle_gamma 90
_cell_formula_units_Z 8
_cell_length_a 15.982(5)
_cell_length_b 16.075(5)
_cell_length_c 28.684(10)
_cell_measurement_reflns_used 9478
_cell_measurement_temperature 291(2)
_cell_measurement_theta_max 27.06
_cell_measurement_theta_min 2.29
_cell_volume 7369(4)
_computing_cell_refinement 'Apex2 v2013.2-0 (Bruker AXS, 2008)'
_computing_data_collection 'Apex2 v2013.2-0 (Bruker AXS, 2008)'
_computing_data_reduction 'SAINT v8.18c (Bruker AXS, 2008)'
_computing_molecular_graphics 'shelXle rev 647 (Hubschle et al, 2011)'
_computing_structure_refinement 'SHELXL-2013/4 (Sheldrick, 2013)'
_computing_structure_solution 'SHELXS-2013/4 (Sheldrick, 2013)'
_diffrn_ambient_temperature 291(2)
_diffrn_measured_fraction_theta_full 0.999
_diffrn_measured_fraction_theta_max 0.960
_diffrn_measurement_device_type 'Bruker APEX-II CCD'
_diffrn_measurement_method '\w scans'
_diffrn_radiation_monochromator graphite
_diffrn_radiation_source 'sealed tube'
_diffrn_radiation_type MoK\a
_diffrn_radiation_wavelength 0.71073
_diffrn_reflns_av_R_equivalents 0.0428
_diffrn_reflns_av_unetI/netI 0.0267
_diffrn_reflns_Laue_measured_fraction_full 0.999
_diffrn_reflns_Laue_measured_fraction_max 0.960
_diffrn_reflns_limit_h_max 20
_diffrn_reflns_limit_h_min -21
_diffrn_reflns_limit_k_max 21
_diffrn_reflns_limit_k_min -21
_diffrn_reflns_limit_l_max 38
_diffrn_reflns_limit_l_min -38
_diffrn_reflns_number 84014
_diffrn_reflns_point_group_measured_fraction_full 0.999
_diffrn_reflns_point_group_measured_fraction_max 0.960
_diffrn_reflns_theta_full 25.000
_diffrn_reflns_theta_max 28.958
_diffrn_reflns_theta_min 1.797
_exptl_absorpt_coefficient_mu 3.747
_exptl_absorpt_correction_T_max 0.7458
_exptl_absorpt_correction_T_min 0.6237
_exptl_absorpt_correction_type multi-scan
_exptl_absorpt_process_details 'SADABS 2008/1 (Sheldrick, 2008)'
_exptl_crystal_colour 'translucent orange'
_exptl_crystal_density_diffrn 1.445
_exptl_crystal_description block
_exptl_crystal_F_000 3264
_exptl_crystal_size_max 0.42
_exptl_crystal_size_mid 0.34
_exptl_crystal_size_min 0.28
_refine_diff_density_max 0.550
_refine_diff_density_min -0.868
_refine_diff_density_rms 0.078
_refine_ls_extinction_method none
_refine_ls_goodness_of_fit_ref 1.001
_refine_ls_hydrogen_treatment constr
_refine_ls_matrix_type full
_refine_ls_number_parameters 411
_refine_ls_number_reflns 9368
_refine_ls_number_restraints 6
_refine_ls_restrained_S_all 1.003
_refine_ls_R_factor_all 0.0644
_refine_ls_R_factor_gt 0.0268
_refine_ls_shift/su_max 0.001
_refine_ls_shift/su_mean 0.000
_refine_ls_structure_factor_coef Fsqd
_refine_ls_weighting_details 'w=1/[\s^2^(Fo^2^)+(0.0230P)^2^+9.3420P] where P=(Fo^2^+2Fc^2^)/3'
_refine_ls_weighting_scheme calc
_refine_ls_wR_factor_gt 0.0539
_refine_ls_wR_factor_ref 0.0664
_reflns_Friedel_coverage 0.000
_reflns_number_gt 5460
_reflns_number_total 9368
_reflns_threshold_expression 'I > 2\s(I)'
_cod_data_source_file ja6b03656_si_002.cif
_cod_data_source_block Me-PoCoP-iPr_Ir_Bpin2_Compound_6b
_cod_database_code 4130445
_shelx_shelxl_version_number 2014/7
_shelx_space_group_comment
;
The symmetry employed for this shelxl refinement is uniquely defined
by the following loop, which should always be used as a source of
symmetry information in preference to the above space-group names.
They are only intended as comments.
;
_computing_refinement_gui 'shelXle rev 647 (Hubschle et al, 2011)'

loop_
_space_group_symop_operation_xyz
'x, y, z'
'-x+1/2, -y+1/2, z'
'x+1/2, -y, -z+1/2'
'-x, y+1/2, -z+1/2'
'-x, -y, -z'
'x-1/2, y-1/2, -z'
'-x-1/2, y, z-1/2'
'x, -y-1/2, z-1/2'

loop_
_atom_site_label
_atom_site_type_symbol
_atom_site_fract_x
_atom_site_fract_y
_atom_site_fract_z
_atom_site_U_iso_or_equiv
_atom_site_adp_type
_atom_site_occupancy
_atom_site_site_symmetry_order
_atom_site_calc_flag
_atom_site_refinement_flags_posn
_atom_site_refinement_flags_adp
_atom_site_refinement_flags_occupancy
_atom_site_disorder_assembly
_atom_site_disorder_group
O1 O 0.10144(15) 0.75980(17) 0.33725(8) 0.0498(7) Uani 1 1 d . . . . .
O2 O 0.16770(17) 0.64676(19) 0.48665(10) 0.0630(8) Uani 1 1 d . . . . .
O3 O 0.30691(17) 0.64656(17) 0.49659(10) 0.0544(7) Uani 1 1 d . . . . .
O5 O 0.33914(16) 0.18538(15) 0.33484(8) 0.0450(6) Uani 1 1 d . . . . .
O4 O 0.23379(17) 0.39653(14) 0.17108(8) 0.0490(7) Uani 1 1 d . . . . .
O6 O 0.36871(17) 0.31951(16) 0.31762(9) 0.0527(7) Uani 1 1 d . . . . .
B1 B 0.2422(3) 0.6804(2) 0.47111(13) 0.0387(9) Uani 1 1 d . . . . .
B2 B 0.3205(2) 0.2516(3) 0.30541(12) 0.0337(7) Uani 1 1 d . . . . .
Ir1 Ir 0.2500 0.7500 0.41074(2) 0.03075(5) Uani 1 2 d S T P . .
Ir2 Ir 0.2500 0.2500 0.24481(2) 0.02834(5) Uani 1 2 d S T P . .
P1 P 0.10961(5) 0.74424(7) 0.39475(3) 0.0391(2) Uani 1 1 d . . . . .
P2 P 0.22807(6) 0.38747(6) 0.22919(3) 0.0383(2) Uani 1 1 d . . . . .
C1 C 0.2500 0.7500 0.33863(15) 0.0392(11) Uani 1 2 d S T P . .
C2 C 0.1763(2) 0.7551(2) 0.31313(12) 0.0438(8) Uani 1 1 d . . . . .
C3 C 0.1751(3) 0.7546(3) 0.26488(12) 0.0569(10) Uani 1 1 d . . . . .
H3 H 0.1245 0.7573 0.2489 0.068 Uiso 1 1 calc R U . . .
C4 C 0.2500 0.7500 0.24037(18) 0.0623(16) Uani 1 2 d S T P . .
C5 C 0.2500 0.7500 0.1879(2) 0.110(3) Uani 1 2 d S T P . .
H5A H 0.1935 0.7535 0.1767 0.164 Uiso 0.25 1 calc R U P . .
H5B H 0.2813 0.7969 0.1767 0.164 Uiso 0.25 1 calc R U P . .
H5C H 0.2753 0.6996 0.1767 0.164 Uiso 0.25 1 calc R U P . .
H5D H 0.3065 0.7465 0.1767 0.164 Uiso 0.25 1 calc R U P . .
H5E H 0.2187 0.7031 0.1767 0.164 Uiso 0.25 1 calc R U P . .
H5F H 0.2247 0.8004 0.1767 0.164 Uiso 0.25 1 calc R U P . .
C6 C 0.0573(3) 0.6436(3) 0.39837(16) 0.0620(12) Uani 1 1 d . . . . .
H6 H 0.0533 0.6287 0.4314 0.074 Uiso 1 1 calc R U . . .
C7 C 0.0312(2) 0.8197(3) 0.41335(14) 0.0566(12) Uani 1 1 d . . . . .
H7 H -0.0184 0.8111 0.3939 0.068 Uiso 1 1 calc R U . . .
C8 C 0.1107(4) 0.5785(3) 0.3747(2) 0.0928(18) Uani 1 1 d . . . . .
H8A H 0.0876 0.5243 0.3804 0.139 Uiso 1 1 calc R U . . .
H8B H 0.1666 0.5809 0.3869 0.139 Uiso 1 1 calc R U . . .
H8C H 0.1119 0.5888 0.3418 0.139 Uiso 1 1 calc R U . . .
C9 C -0.0324(3) 0.6438(4) 0.3783(2) 0.0978(19) Uani 1 1 d . . . . .
H9A H -0.0308 0.6616 0.3463 0.147 Uiso 1 1 calc R U . . .
H9B H -0.0666 0.6813 0.3960 0.147 Uiso 1 1 calc R U . . .
H9C H -0.0554 0.5888 0.3800 0.147 Uiso 1 1 calc R U . . .
C10 C 0.0614(3) 0.9077(3) 0.40458(17) 0.0778(15) Uani 1 1 d . . . . .
H10A H 0.0191 0.9465 0.4142 0.117 Uiso 1 1 calc R U . . .
H10B H 0.0725 0.9149 0.3719 0.117 Uiso 1 1 calc R U . . .
H10C H 0.1118 0.9175 0.4220 0.117 Uiso 1 1 calc R U . . .
C11 C 0.0044(3) 0.8059(4) 0.46408(15) 0.0788(15) Uani 1 1 d . . . . .
H11A H 0.0519 0.8124 0.4842 0.118 Uiso 1 1 calc R U . . .
H11B H -0.0179 0.7508 0.4675 0.118 Uiso 1 1 calc R U . . .
H11C H -0.0377 0.8459 0.4723 0.118 Uiso 1 1 calc R U . . .
C12 C 0.1826(3) 0.5923(3) 0.52557(16) 0.0730(15) Uani 1 1 d . . . . .
C13 C 0.2758(3) 0.5766(3) 0.52336(16) 0.0654(13) Uani 1 1 d . . . . .
C14 C 0.1233(4) 0.5224(5) 0.5250(3) 0.164(4) Uani 1 1 d . . . . .
H14A H 0.0674 0.5433 0.5218 0.246 Uiso 1 1 calc R U . . .
H14B H 0.1279 0.4917 0.5536 0.246 Uiso 1 1 calc R U . . .
H14C H 0.1360 0.4864 0.4992 0.246 Uiso 1 1 calc R U . . .
C15 C 0.1600(5) 0.6469(5) 0.5692(2) 0.150(3) Uani 1 1 d . . . . .
H15A H 0.1898 0.6987 0.5676 0.225 Uiso 1 1 calc R U . . .
H15B H 0.1755 0.6178 0.5971 0.225 Uiso 1 1 calc R U . . .
H15C H 0.1009 0.6575 0.5695 0.225 Uiso 1 1 calc R U . . .
C16 C 0.2905(6) 0.4978(4) 0.4933(2) 0.145(3) Uani 1 1 d . . . . .
H16A H 0.2591 0.5023 0.4649 0.218 Uiso 1 1 calc R U . . .
H16B H 0.2724 0.4496 0.5103 0.218 Uiso 1 1 calc R U . . .
H16C H 0.3490 0.4929 0.4862 0.218 Uiso 1 1 calc R U . . .
C17 C 0.3227(4) 0.5703(4) 0.5680(2) 0.122(3) Uani 1 1 d . . . . .
H17A H 0.3805 0.5586 0.5616 0.184 Uiso 1 1 calc R U . . .
H17B H 0.2995 0.5262 0.5866 0.184 Uiso 1 1 calc R U . . .
H17C H 0.3184 0.6219 0.5846 0.184 Uiso 1 1 calc R U . . .
C18 C 0.2500 0.2500 0.17282(14) 0.0324(9) Uani 1 2 d S T P . .
C19 C 0.2411(2) 0.3225(2) 0.14716(11) 0.0375(8) Uani 1 1 d . . . . .
C20 C 0.2399(2) 0.3239(2) 0.09903(12) 0.0443(9) Uani 1 1 d . . . . .
H20 H 0.2323 0.3738 0.0832 0.053 Uiso 1 1 calc R U . . .
C21 C 0.2500 0.2500 0.07437(16) 0.0435(11) Uani 1 2 d S T P . .
C22 C 0.2500 0.2500 0.02205(19) 0.075(2) Uani 1 2 d S T P . .
H22A H 0.2928 0.2869 0.0109 0.113 Uiso 0.5 1 calc R U P . .
H22B H 0.1965 0.2684 0.0109 0.113 Uiso 0.5 1 calc R U P . .
H22C H 0.2607 0.1947 0.0109 0.113 Uiso 0.5 1 calc R U P . .
C23 C 0.1225(3) 0.4276(3) 0.23791(15) 0.0570(11) Uani 1 1 d . . . . .
H23 H 0.1119 0.4287 0.2716 0.068 Uiso 1 1 calc R U . . .
C24 C 0.2986(4) 0.4715(3) 0.24515(15) 0.0685(14) Uani 1 1 d D . . . .
H24I H 0.3477 0.4364 0.2507 0.082 Uiso 0.348(9) 1 calc DR U P A 1
H24J H 0.2803 0.5190 0.2263 0.082 Uiso 0.652(9) 1 calc DR U P A 2
C25 C 0.0604(3) 0.3669(3) 0.21626(16) 0.0767(15) Uani 1 1 d . . . . .
H25A H 0.0044 0.3853 0.2225 0.115 Uiso 1 1 calc R U . . .
H25B H 0.0686 0.3126 0.2294 0.115 Uiso 1 1 calc R U . . .
H25C H 0.0692 0.3645 0.1832 0.115 Uiso 1 1 calc R U . . .
C26 C 0.1090(4) 0.5170(3) 0.21919(19) 0.0964(19) Uani 1 1 d . . . . .
H26A H 0.1207 0.5183 0.1864 0.145 Uiso 1 1 calc R U . . .
H26B H 0.1459 0.5546 0.2351 0.145 Uiso 1 1 calc R U . . .
H26C H 0.0520 0.5335 0.2245 0.145 Uiso 1 1 calc R U . . .
C27 C 0.2875(3) 0.4994(3) 0.29507(15) 0.0763(14) Uani 1 1 d D . . . .
H27A H 0.2945 0.4527 0.3156 0.114 Uiso 1 1 calc R U . . .
H27B H 0.2325 0.5223 0.2990 0.114 Uiso 1 1 calc R U . . .
H27C H 0.3285 0.5411 0.3023 0.114 Uiso 1 1 calc R U . . .
C28I C 0.3383(10) 0.5269(8) 0.2105(4) 0.072(5) Uani 0.348(9) 1 d D . P A 1
H28A H 0.3819 0.5585 0.2253 0.109 Uiso 0.348(9) 1 calc R U P A 1
H28B H 0.2971 0.5642 0.1979 0.109 Uiso 0.348(9) 1 calc R U P A 1
H28C H 0.3618 0.4941 0.1858 0.109 Uiso 0.348(9) 1 calc R U P A 1
C28J C 0.3826(5) 0.4567(5) 0.2311(3) 0.083(3) Uani 0.652(9) 1 d D . P A 2
H28D H 0.3835 0.4391 0.1991 0.124 Uiso 0.652(9) 1 calc R U P A 2
H28E H 0.4066 0.4141 0.2503 0.124 Uiso 0.652(9) 1 calc R U P A 2
H28F H 0.4145 0.5070 0.2344 0.124 Uiso 0.652(9) 1 calc R U P A 2
C29 C 0.4106(2) 0.2074(3) 0.36338(13) 0.0475(10) Uani 1 1 d . . . . .
C30 C 0.4103(3) 0.3031(3) 0.36167(13) 0.0500(10) Uani 1 1 d . . . . .
C31 C 0.3989(3) 0.1706(3) 0.41198(13) 0.0695(14) Uani 1 1 d . . . . .
H31A H 0.3459 0.1880 0.4243 0.104 Uiso 1 1 calc R U . . .
H31B H 0.4430 0.1897 0.4320 0.104 Uiso 1 1 calc R U . . .
H31C H 0.4004 0.1110 0.4101 0.104 Uiso 1 1 calc R U . . .
C32 C 0.4872(3) 0.1685(3) 0.34061(16) 0.0783(16) Uani 1 1 d . . . . .
H32A H 0.4804 0.1092 0.3393 0.117 Uiso 1 1 calc R U . . .
H32B H 0.5361 0.1816 0.3586 0.117 Uiso 1 1 calc R U . . .
H32C H 0.4935 0.1901 0.3096 0.117 Uiso 1 1 calc R U . . .
C33 C 0.3570(3) 0.3431(3) 0.39929(16) 0.0806(15) Uani 1 1 d . . . . .
H33A H 0.3503 0.4012 0.3927 0.121 Uiso 1 1 calc R U . . .
H33B H 0.3838 0.3365 0.4290 0.121 Uiso 1 1 calc R U . . .
H33C H 0.3031 0.3168 0.4000 0.121 Uiso 1 1 calc R U . . .
C34 C 0.4960(3) 0.3431(3) 0.36045(19) 0.0952(19) Uani 1 1 d . . . . .
H34A H 0.4901 0.4022 0.3569 0.143 Uiso 1 1 calc R U . . .
H34B H 0.5272 0.3212 0.3346 0.143 Uiso 1 1 calc R U . . .
H34C H 0.5250 0.3312 0.3890 0.143 Uiso 1 1 calc R U . . .

loop_
_atom_site_aniso_label
_atom_site_aniso_U_11
_atom_site_aniso_U_22
_atom_site_aniso_U_33
_atom_site_aniso_U_23
_atom_site_aniso_U_13
_atom_site_aniso_U_12
O1 0.0395(13) 0.074(2) 0.0355(13) 0.0021(14) -0.0051(10) 0.0051(14)
O2 0.0495(18) 0.081(2) 0.0584(18) 0.0329(16) 0.0009(14) -0.0113(16)
O3 0.0489(17) 0.0538(18) 0.0604(18) 0.0225(14) -0.0054(14) 0.0012(14)
O5 0.0522(16) 0.0430(15) 0.0398(14) 0.0051(12) -0.0111(12) -0.0008(12)
O4 0.087(2) 0.0295(12) 0.0303(12) 0.0013(10) 0.0009(13) 0.0058(13)
O6 0.0663(18) 0.0471(16) 0.0446(16) 0.0064(13) -0.0169(14) -0.0123(14)
B1 0.047(2) 0.037(2) 0.0321(18) -0.0015(15) 0.000(2) 0.002(2)
B2 0.0327(17) 0.0416(19) 0.0268(16) 0.000(2) 0.0004(14) -0.001(2)
Ir1 0.03232(9) 0.03407(9) 0.02587(9) 0.000 0.000 0.00124(10)
Ir2 0.03443(9) 0.02851(8) 0.02210(8) 0.000 0.000 0.00224(10)
P1 0.0337(4) 0.0498(5) 0.0339(4) 0.0018(5) -0.0011(4) -0.0001(5)
P2 0.0575(6) 0.0294(4) 0.0280(4) -0.0015(4) -0.0029(4) 0.0035(4)
C1 0.039(2) 0.045(3) 0.034(2) 0.000 0.000 -0.002(3)
C2 0.0447(19) 0.052(2) 0.0350(17) -0.004(2) -0.0010(15) 0.003(2)
C3 0.055(2) 0.082(3) 0.0332(18) 0.002(2) -0.0093(17) 0.006(2)
C4 0.078(4) 0.080(4) 0.029(3) 0.000 0.000 0.007(4)
C5 0.093(6) 0.201(10) 0.035(3) 0.000 0.000 0.023(6)
C6 0.059(3) 0.065(3) 0.062(3) 0.007(2) -0.011(2) -0.018(2)
C7 0.040(2) 0.081(3) 0.048(3) -0.002(2) -0.0029(18) 0.018(2)
C8 0.116(5) 0.053(3) 0.109(5) -0.013(3) -0.020(4) -0.012(3)
C9 0.073(4) 0.113(5) 0.108(4) 0.015(4) -0.030(3) -0.046(3)
C10 0.087(4) 0.070(3) 0.077(3) 0.000(3) -0.009(3) 0.028(3)
C11 0.057(3) 0.121(5) 0.058(3) -0.010(3) 0.016(2) 0.013(3)
C12 0.073(3) 0.092(4) 0.055(3) 0.037(3) -0.004(2) -0.019(3)
C13 0.081(3) 0.058(3) 0.057(3) 0.026(2) 0.001(2) 0.001(2)
C14 0.133(6) 0.173(7) 0.187(8) 0.121(6) -0.047(6) -0.089(6)
C15 0.162(7) 0.213(9) 0.075(4) 0.033(5) 0.059(5) 0.046(6)
C16 0.272(9) 0.051(3) 0.113(5) 0.020(3) 0.073(6) 0.022(5)
C17 0.110(5) 0.144(6) 0.113(5) 0.074(4) -0.061(4) -0.038(4)
C18 0.043(2) 0.032(2) 0.0216(19) 0.000 0.000 0.000(3)
C19 0.049(2) 0.0333(16) 0.0298(16) -0.0014(13) 0.0010(17) 0.0025(17)
C20 0.064(3) 0.0402(19) 0.0284(16) 0.0061(14) -0.0004(18) 0.0065(19)
C21 0.058(3) 0.047(3) 0.025(2) 0.000 0.000 0.004(3)
C22 0.131(6) 0.066(4) 0.030(3) 0.000 0.000 0.013(5)
C23 0.066(3) 0.055(3) 0.050(3) 0.001(2) -0.002(2) 0.021(2)
C24 0.104(4) 0.049(3) 0.052(3) -0.006(2) 0.001(3) -0.027(3)
C25 0.055(3) 0.105(4) 0.070(3) -0.004(3) -0.015(2) 0.017(3)
C26 0.111(5) 0.073(4) 0.105(4) 0.021(3) 0.007(4) 0.052(3)
C27 0.117(4) 0.052(3) 0.060(3) -0.021(2) -0.018(3) -0.005(3)
C28I 0.105(12) 0.056(9) 0.056(8) 0.009(7) 0.010(8) -0.023(8)
C28J 0.075(6) 0.079(6) 0.094(7) 0.004(5) 0.002(5) -0.027(5)
C29 0.042(2) 0.060(3) 0.040(2) 0.004(2) -0.0112(18) -0.002(2)
C30 0.054(3) 0.058(3) 0.038(2) 0.003(2) -0.0138(19) -0.013(2)
C31 0.085(3) 0.079(3) 0.045(3) 0.014(2) -0.019(2) -0.004(3)
C32 0.060(3) 0.106(4) 0.069(3) 0.002(3) -0.011(3) 0.021(3)
C33 0.108(4) 0.075(3) 0.058(3) -0.021(3) -0.016(3) 0.000(3)
C34 0.080(4) 0.105(4) 0.101(4) 0.017(4) -0.032(3) -0.047(3)

loop_
_atom_type_symbol
_atom_type_description
_atom_type_scat_dispersion_real
_atom_type_scat_dispersion_imag
_atom_type_scat_source
C C 0.0033 0.0016 'International Tables Vol C Tables 4.2.6.8 and 6.1.1.4'
H H 0.0000 0.0000 'International Tables Vol C Tables 4.2.6.8 and 6.1.1.4'
O O 0.0106 0.0060 'International Tables Vol C Tables 4.2.6.8 and 6.1.1.4'
B B 0.0013 0.0007 'International Tables Vol C Tables 4.2.6.8 and 6.1.1.4'
P P 0.1023 0.0942 'International Tables Vol C Tables 4.2.6.8 and 6.1.1.4'
Ir Ir -1.4442 7.9887 'International Tables Vol C Tables 4.2.6.8 and 6.1.1.4'

loop_
_geom_angle_atom_site_label_1
_geom_angle_atom_site_label_2
_geom_angle_atom_site_label_3
_geom_angle
_geom_angle_site_symmetry_1
_geom_angle_site_symmetry_3
C2 O1 P1 114.7(2) . .
B1 O2 C12 110.3(3) . .
B1 O3 C13 109.3(3) . .
B2 O5 C29 108.9(3) . .
C19 O4 P2 115.1(2) . .
B2 O6 C30 109.4(3) . .
O3 B1 O2 108.7(3) . .
O3 B1 Ir1 127.8(3) . .
O2 B1 Ir1 122.3(3) . .
O3 B1 B1 108.0(3) . 2_565
O2 B1 B1 119.0(4) . 2_565
Ir1 B1 B1 56.98(11) . 2_565
O6 B2 O5 109.4(3) . .
O6 B2 Ir2 121.8(3) . .
O5 B2 Ir2 128.0(3) . .
O6 B2 B2 125.2(4) . 2
O5 B2 B2 101.3(3) . 2
Ir2 B2 B2 57.03(10) . 2
B1 Ir1 B1 66.0(2) 2_565 .
B1 Ir1 C1 146.98(11) 2_565 .
B1 Ir1 C1 146.98(11) . .
B1 Ir1 P1 94.98(13) 2_565 2_565
B1 Ir1 P1 104.40(13) . 2_565
C1 Ir1 P1 78.46(2) . 2_565
B1 Ir1 P1 104.41(13) 2_565 .
B1 Ir1 P1 94.98(13) . .
C1 Ir1 P1 78.46(2) . .
P1 Ir1 P1 156.92(5) 2_565 .
C18 Ir2 B2 147.03(10) . .
C18 Ir2 B2 147.03(10) . 2
B2 Ir2 B2 65.94(19) . 2
C18 Ir2 P2 78.68(2) . .
B2 Ir2 P2 103.65(13) . .
B2 Ir2 P2 95.36(13) 2 .
C18 Ir2 P2 78.68(2) . 2
B2 Ir2 P2 95.36(13) . 2
B2 Ir2 P2 103.65(13) 2 2
P2 Ir2 P2 157.36(5) . 2
O1 P1 C7 97.78(16) . .
O1 P1 C6 98.80(18) . .
C7 P1 C6 105.0(2) . .
O1 P1 Ir1 105.52(9) . .
C7 P1 Ir1 125.94(15) . .
C6 P1 Ir1 118.22(15) . .
O4 P2 C24 98.75(17) . .
O4 P2 C23 98.99(17) . .
C24 P2 C23 106.1(2) . .
O4 P2 Ir2 105.72(9) . .
C24 P2 Ir2 125.09(18) . .
C23 P2 Ir2 117.23(15) . .
C2 C1 C2 116.5(4) 2_565 .
C2 C1 Ir1 121.8(2) 2_565 .
C2 C1 Ir1 121.8(2) . .
O1 C2 C3 119.3(3) . .
O1 C2 C1 118.2(3) . .
C3 C2 C1 122.5(4) . .
C2 C3 C4 119.6(4) . .
C2 C3 H3 120.2 . .
C4 C3 H3 120.2 . .
C3 C4 C3 119.3(5) 2_565 .
C3 C4 C5 120.4(2) 2_565 .
C3 C4 C5 120.4(2) . .
C4 C5 H5A 109.5 . .
C4 C5 H5B 109.5 . .
H5A C5 H5B 109.5 . .
C4 C5 H5C 109.5 . .
H5A C5 H5C 109.5 . .
H5B C5 H5C 109.5 . .
C4 C5 H5D 109.5 . .
H5A C5 H5D 141.1 . .
H5B C5 H5D 56.3 . .
H5C C5 H5D 56.3 . .
C4 C5 H5E 109.5 . .
H5A C5 H5E 56.3 . .
H5B C5 H5E 141.1 . .
H5C C5 H5E 56.3 . .
H5D C5 H5E 109.5 . .
C4 C5 H5F 109.5 . .
H5A C5 H5F 56.3 . .
H5B C5 H5F 56.3 . .
H5C C5 H5F 141.1 . .
H5D C5 H5F 109.5 . .
H5E C5 H5F 109.5 . .
C8 C6 C9 111.0(4) . .
C8 C6 P1 109.3(3) . .
C9 C6 P1 113.7(3) . .
C8 C6 H6 107.6 . .
C9 C6 H6 107.6 . .
P1 C6 H6 107.6 . .
C10 C7 C11 112.5(4) . .
C10 C7 P1 110.7(3) . .
C11 C7 P1 111.9(3) . .
C10 C7 H7 107.1 . .
C11 C7 H7 107.1 . .
P1 C7 H7 107.1 . .
C6 C8 H8A 109.5 . .
C6 C8 H8B 109.5 . .
H8A C8 H8B 109.5 . .
C6 C8 H8C 109.5 . .
H8A C8 H8C 109.5 . .
H8B C8 H8C 109.5 . .
C6 C9 H9A 109.5 . .
C6 C9 H9B 109.5 . .
H9A C9 H9B 109.5 . .
C6 C9 H9C 109.5 . .
H9A C9 H9C 109.5 . .
H9B C9 H9C 109.5 . .
C7 C10 H10A 109.5 . .
C7 C10 H10B 109.5 . .
H10A C10 H10B 109.5 . .
C7 C10 H10C 109.5 . .
H10A C10 H10C 109.5 . .
H10B C10 H10C 109.5 . .
C7 C11 H11A 109.5 . .
C7 C11 H11B 109.5 . .
H11A C11 H11B 109.5 . .
C7 C11 H11C 109.5 . .
H11A C11 H11C 109.5 . .
H11B C11 H11C 109.5 . .
O2 C12 C14 110.5(4) . .
O2 C12 C13 103.4(3) . .
C14 C12 C13 120.4(5) . .
O2 C12 C15 103.9(4) . .
C14 C12 C15 106.8(5) . .
C13 C12 C15 110.7(5) . .
O3 C13 C17 109.6(4) . .
O3 C13 C12 103.3(3) . .
C17 C13 C12 118.2(5) . .
O3 C13 C16 106.7(4) . .
C17 C13 C16 110.3(5) . .
C12 C13 C16 108.0(5) . .
C12 C14 H14A 109.5 . .
C12 C14 H14B 109.5 . .
H14A C14 H14B 109.5 . .
C12 C14 H14C 109.5 . .
H14A C14 H14C 109.5 . .
H14B C14 H14C 109.5 . .
C12 C15 H15A 109.5 . .
C12 C15 H15B 109.5 . .
H15A C15 H15B 109.5 . .
C12 C15 H15C 109.5 . .
H15A C15 H15C 109.5 . .
H15B C15 H15C 109.5 . .
C13 C16 H16A 109.5 . .
C13 C16 H16B 109.5 . .
H16A C16 H16B 109.5 . .
C13 C16 H16C 109.5 . .
H16A C16 H16C 109.5 . .
H16B C16 H16C 109.5 . .
C13 C17 H17A 109.5 . .
C13 C17 H17B 109.5 . .
H17A C17 H17B 109.5 . .
C13 C17 H17C 109.5 . .
H17A C17 H17C 109.5 . .
H17B C17 H17C 109.5 . .
C19 C18 C19 115.8(4) 2 .
C19 C18 Ir2 122.09(19) 2 .
C19 C18 Ir2 122.09(19) . .
O4 C19 C20 118.8(3) . .
O4 C19 C18 118.1(3) . .
C20 C19 C18 123.1(3) . .
C19 C20 C21 119.5(3) . .
C19 C20 H20 120.3 . .
C21 C20 H20 120.3 . .
C20 C21 C20 118.9(4) . 2
C20 C21 C22 120.5(2) . .
C20 C21 C22 120.5(2) 2 .
C21 C22 H22A 109.5 . .
C21 C22 H22B 109.5 . .
H22A C22 H22B 109.5 . .
C21 C22 H22C 109.5 . .
H22A C22 H22C 109.5 . .
H22B C22 H22C 109.5 . .
C25 C23 C26 111.2(4) . .
C25 C23 P2 108.7(3) . .
C26 C23 P2 114.1(3) . .
C25 C23 H23 107.5 . .
C26 C23 H23 107.5 . .
P2 C23 H23 107.5 . .
C28J C24 C27 115.4(5) . .
C28I C24 C27 120.5(6) . .
C28J C24 P2 113.0(4) . .
C28I C24 P2 123.0(6) . .
C27 C24 P2 112.8(3) . .
C28I C24 H24I 96.4 . .
C27 C24 H24I 96.4 . .
P2 C24 H24I 96.4 . .
C28J C24 H24J 104.8 . .
C27 C24 H24J 104.8 . .
P2 C24 H24J 104.8 . .
C23 C25 H25A 109.5 . .
C23 C25 H25B 109.5 . .
H25A C25 H25B 109.5 . .
C23 C25 H25C 109.5 . .
H25A C25 H25C 109.5 . .
H25B C25 H25C 109.5 . .
C23 C26 H26A 109.5 . .
C23 C26 H26B 109.5 . .
H26A C26 H26B 109.5 . .
C23 C26 H26C 109.5 . .
H26A C26 H26C 109.5 . .
H26B C26 H26C 109.5 . .
C24 C27 H27A 109.5 . .
C24 C27 H27B 109.5 . .
H27A C27 H27B 109.5 . .
C24 C27 H27C 109.5 . .
H27A C27 H27C 109.5 . .
H27B C27 H27C 109.5 . .
C24 C28I H28A 109.5 . .
C24 C28I H28B 109.5 . .
H28A C28I H28B 109.5 . .
C24 C28I H28C 109.5 . .
H28A C28I H28C 109.5 . .
H28B C28I H28C 109.5 . .
C24 C28J H28D 109.5 . .
C24 C28J H28E 109.5 . .
H28D C28J H28E 109.5 . .
C24 C28J H28F 109.5 . .
H28D C28J H28F 109.5 . .
H28E C28J H28F 109.5 . .
O5 C29 C32 107.0(3) . .
O5 C29 C31 108.9(3) . .
C32 C29 C31 109.4(4) . .
O5 C29 C30 102.9(3) . .
C32 C29 C30 113.6(4) . .
C31 C29 C30 114.6(4) . .
O6 C30 C34 108.5(3) . .
O6 C30 C33 106.6(3) . .
C34 C30 C33 110.2(4) . .
O6 C30 C29 102.2(3) . .
C34 C30 C29 114.9(4) . .
C33 C30 C29 113.7(4) . .
C29 C31 H31A 109.5 . .
C29 C31 H31B 109.5 . .
H31A C31 H31B 109.5 . .
C29 C31 H31C 109.5 . .
H31A C31 H31C 109.5 . .
H31B C31 H31C 109.5 . .
C29 C32 H32A 109.5 . .
C29 C32 H32B 109.5 . .
H32A C32 H32B 109.5 . .
C29 C32 H32C 109.5 . .
H32A C32 H32C 109.5 . .
H32B C32 H32C 109.5 . .
C30 C33 H33A 109.5 . .
C30 C33 H33B 109.5 . .
H33A C33 H33B 109.5 . .
C30 C33 H33C 109.5 . .
H33A C33 H33C 109.5 . .
H33B C33 H33C 109.5 . .
C30 C34 H34A 109.5 . .
C30 C34 H34B 109.5 . .
H34A C34 H34B 109.5 . .
C30 C34 H34C 109.5 . .
H34A C34 H34C 109.5 . .
H34B C34 H34C 109.5 . .

loop_
_geom_bond_atom_site_label_1
_geom_bond_atom_site_label_2
_geom_bond_distance
_geom_bond_site_symmetry_2
O1 C2 1.384(4) .
O1 P1 1.673(2) .
O2 B1 1.382(5) .
O2 C12 1.438(5) .
O3 B1 1.378(5) .
O3 C13 1.450(5) .
O5 B2 1.391(5) .
O5 C29 1.449(4) .
O4 C19 1.379(4) .
O4 P2 1.676(3) .
O6 B2 1.381(5) .
O6 C30 1.451(4) .
B1 Ir1 2.065(4) .
B1 B1 2.251(8) 2_565
B2 Ir2 2.072(3) .
B2 B2 2.255(7) 2
Ir1 B1 2.065(4) 2_565
Ir1 C1 2.068(4) .
Ir1 P1 2.2920(11) 2_565
Ir1 P1 2.2920(11) .
Ir2 C18 2.065(4) .
Ir2 B2 2.072(3) 2
Ir2 P2 2.2820(11) .
Ir2 P2 2.2820(11) 2
P1 C7 1.824(4) .
P1 C6 1.825(4) .
P2 C24 1.817(5) .
P2 C23 1.824(4) .
C1 C2 1.390(4) 2_565
C1 C2 1.390(4) .
C2 C3 1.384(5) .
C3 C4 1.390(5) .
C3 H3 0.9300 .
C4 C3 1.390(5) 2_565
C4 C5 1.506(8) .
C5 H5A 0.9600 .
C5 H5B 0.9600 .
C5 H5C 0.9600 .
C5 H5D 0.9600 .
C5 H5E 0.9600 .
C5 H5F 0.9600 .
C6 C8 1.511(6) .
C6 C9 1.545(6) .
C6 H6 0.9800 .
C7 C10 1.515(6) .
C7 C11 1.533(5) .
C7 H7 0.9800 .
C8 H8A 0.9600 .
C8 H8B 0.9600 .
C8 H8C 0.9600 .
C9 H9A 0.9600 .
C9 H9B 0.9600 .
C9 H9C 0.9600 .
C10 H10A 0.9600 .
C10 H10B 0.9600 .
C10 H10C 0.9600 .
C11 H11A 0.9600 .
C11 H11B 0.9600 .
C11 H11C 0.9600 .
C12 C14 1.470(7) .
C12 C13 1.513(7) .
C12 C15 1.569(8) .
C13 C17 1.487(6) .
C13 C16 1.549(7) .
C14 H14A 0.9600 .
C14 H14B 0.9600 .
C14 H14C 0.9600 .
C15 H15A 0.9600 .
C15 H15B 0.9600 .
C15 H15C 0.9600 .
C16 H16A 0.9600 .
C16 H16B 0.9600 .
C16 H16C 0.9600 .
C17 H17A 0.9600 .
C17 H17B 0.9600 .
C17 H17C 0.9600 .
C18 C19 1.385(4) 2
C18 C19 1.385(4) .
C19 C20 1.381(4) .
C20 C21 1.392(4) .
C20 H20 0.9300 .
C21 C20 1.392(4) 2
C21 C22 1.501(7) .
C22 H22A 0.9600 .
C22 H22B 0.9600 .
C22 H22C 0.9600 .
C23 C25 1.524(6) .
C23 C26 1.549(6) .
C23 H23 0.9800 .
C24 C28J 1.422(8) .
C24 C28I 1.479(10) .
C24 C27 1.511(5) .
C24 H24I 0.9800 .
C24 H24J 0.9800 .
C25 H25A 0.9600 .
C25 H25B 0.9600 .
C25 H25C 0.9600 .
C26 H26A 0.9600 .
C26 H26B 0.9600 .
C26 H26C 0.9600 .
C27 H27A 0.9600 .
C27 H27B 0.9600 .
C27 H27C 0.9600 .
C28I H28A 0.9600 .
C28I H28B 0.9600 .
C28I H28C 0.9600 .
C28J H28D 0.9600 .
C28J H28E 0.9600 .
C28J H28F 0.9600 .
C29 C32 1.522(6) .
C29 C31 1.526(5) .
C29 C30 1.540(6) .
C30 C34 1.514(6) .
C30 C33 1.517(6) .
C31 H31A 0.9600 .
C31 H31B 0.9600 .
C31 H31C 0.9600 .
C32 H32A 0.9600 .
C32 H32B 0.9600 .
C32 H32C 0.9600 .
C33 H33A 0.9600 .
C33 H33B 0.9600 .
C33 H33C 0.9600 .
C34 H34A 0.9600 .
C34 H34B 0.9600 .
C34 H34C 0.9600 .

loop_
_geom_torsion_atom_site_label_1
_geom_torsion_atom_site_label_2
_geom_torsion_atom_site_label_3
_geom_torsion_atom_site_label_4
_geom_torsion
_geom_torsion_site_symmetry_1
_geom_torsion_site_symmetry_4
C13 O3 B1 O2 11.5(4) . .
C13 O3 B1 Ir1 -156.3(3) . .
C13 O3 B1 B1 142.0(3) . 2_565
C12 O2 B1 O3 3.5(5) . .
C12 O2 B1 Ir1 172.1(3) . .
C12 O2 B1 B1 -120.7(3) . 2_565
C30 O6 B2 O5 -10.3(4) . .
C30 O6 B2 Ir2 179.5(3) . .
C30 O6 B2 B2 109.8(3) . 2
C29 O5 B2 O6 -8.1(4) . .
C29 O5 B2 Ir2 161.3(3) . .
C29 O5 B2 B2 -141.9(3) . 2
C2 O1 P1 C7 143.1(3) . .
C2 O1 P1 C6 -110.3(3) . .
C2 O1 P1 Ir1 12.3(3) . .
C19 O4 P2 C24 136.6(3) . .
C19 O4 P2 C23 -115.5(3) . .
C19 O4 P2 Ir2 6.2(3) . .
P1 O1 C2 C3 170.4(3) . .
P1 O1 C2 C1 -8.8(4) . .
C2 C1 C2 O1 179.7(4) 2_565 .
Ir1 C1 C2 O1 -0.3(4) . .
C2 C1 C2 C3 0.5(3) 2_565 .
Ir1 C1 C2 C3 -179.5(3) . .
O1 C2 C3 C4 179.9(3) . .
C1 C2 C3 C4 -0.9(6) . .
C2 C3 C4 C3 0.4(3) . 2_565
C2 C3 C4 C5 -179.6(3) . .
O1 P1 C6 C8 68.3(3) . .
C7 P1 C6 C8 168.8(3) . .
Ir1 P1 C6 C8 -44.7(4) . .
O1 P1 C6 C9 -56.3(4) . .
C7 P1 C6 C9 44.3(4) . .
Ir1 P1 C6 C9 -169.3(3) . .
O1 P1 C7 C10 -69.4(3) . .
C6 P1 C7 C10 -170.7(3) . .
Ir1 P1 C7 C10 46.2(4) . .
O1 P1 C7 C11 164.3(3) . .
C6 P1 C7 C11 63.0(4) . .
Ir1 P1 C7 C11 -80.1(4) . .
B1 O2 C12 C14 -146.1(5) . .
B1 O2 C12 C13 -16.0(5) . .
B1 O2 C12 C15 99.7(5) . .
B1 O3 C13 C17 -147.6(4) . .
B1 O3 C13 C12 -20.8(5) . .
B1 O3 C13 C16 92.9(5) . .
O2 C12 C13 O3 21.7(5) . .
C14 C12 C13 O3 145.5(5) . .
C15 C12 C13 O3 -89.1(5) . .
O2 C12 C13 C17 142.9(5) . .
C14 C12 C13 C17 -93.3(7) . .
C15 C12 C13 C17 32.1(6) . .
O2 C12 C13 C16 -91.1(4) . .
C14 C12 C13 C16 32.7(6) . .
C15 C12 C13 C16 158.1(4) . .
P2 O4 C19 C20 175.2(3) . .
P2 O4 C19 C18 -5.3(4) . .
C19 C18 C19 O4 -178.6(4) 2 .
Ir2 C18 C19 O4 1.4(4) . .
C19 C18 C19 C20 0.8(3) 2 .
Ir2 C18 C19 C20 -179.2(3) . .
O4 C19 C20 C21 177.8(3) . .
C18 C19 C20 C21 -1.6(5) . .
C19 C20 C21 C20 0.8(3) . 2
C19 C20 C21 C22 -179.2(3) . .
O4 P2 C23 C25 67.1(3) . .
C24 P2 C23 C25 169.0(3) . .
Ir2 P2 C23 C25 -45.9(3) . .
O4 P2 C23 C26 -57.7(4) . .
C24 P2 C23 C26 44.2(4) . .
Ir2 P2 C23 C26 -170.6(3) . .
O4 P2 C24 C28J -65.4(5) . .
C23 P2 C24 C28J -167.5(5) . .
Ir2 P2 C24 C28J 50.9(5) . .
O4 P2 C24 C28I 3.1(8) . .
C23 P2 C24 C28I -99.0(8) . .
Ir2 P2 C24 C28I 119.4(8) . .
O4 P2 C24 C27 161.5(4) . .
C23 P2 C24 C27 59.4(4) . .
Ir2 P2 C24 C27 -82.2(4) . .
B2 O5 C29 C32 -98.4(4) . .
B2 O5 C29 C31 143.5(3) . .
B2 O5 C29 C30 21.6(4) . .
B2 O6 C30 C34 144.6(4) . .
B2 O6 C30 C33 -96.8(4) . .
B2 O6 C30 C29 22.8(4) . .
O5 C29 C30 O6 -26.2(4) . .
C32 C29 C30 O6 89.0(4) . .
C31 C29 C30 O6 -144.3(3) . .
O5 C29 C30 C34 -143.4(3) . .
C32 C29 C30 C34 -28.2(5) . .
C31 C29 C30 C34 98.5(5) . .
O5 C29 C30 C33 88.3(4) . .
C32 C29 C30 C33 -156.5(4) . .
C31 C29 C30 C33 -29.8(5) . .
